data_9016268
loop_
_publ_author_name
'Ertl, A.'
'Kolitsch, U.'
'Dyar, M. D.'
'Hughes, J. M.'
'Rossman, G. R.'
'Pieczka, A.'
'Henry, D. J.'
'Pezzotta, F.'
'Prowatke, S.'
'Lengauer, C. L.'
'Korner, W.'
'Brandstatter, F.'
'Francis, C. A.'
'Prem, M.'
'Tillmanns, E.'

_publ_section_title
;
 Limitations of Fe2+ and Mn2+ site occupancy in tourmaline:
 Evidence from Fe2+ - and Mn2+ -rich tourmaline
 Note: sample mnelb3h, heated in air at 750 C for 30 h
;
_journal_name_full 'American Mineralogist'
_journal_page_first 1402
_journal_page_last 1416
_journal_paper_doi 10.2138/am.2012.4028
_journal_volume 97
_journal_year 2012
_chemical_compound_source 'Elba, Italy'
_chemical_formula_sum 'Al7.728 B3 F0.14 H6 Mn1.272 Na0.674 O30.86 Si6'
_chemical_name_mineral Fluor-tsilaisite
_space_group_IT_number 160
_symmetry_space_group_name_Hall 'R 3 -2"'
_symmetry_space_group_name_H-M 'R 3 m :H'
_cell_angle_alpha 90
_cell_angle_beta 90
_cell_angle_gamma 120
_cell_length_a 15.852
_cell_length_b 15.852
_cell_length_c 7.1480
_cell_formula_units_Z 3
_cell_volume 1555.548
_database_code_amcsd 0019254
_exptl_crystal_density_diffrn 3.194
_cod_original_cell_volume 1555.547
_cod_original_sg_symbol_H-M 'R 3 m'
_cod_original_formula_sum 'Na.674 (Al7.728 Mn1.272) Si6 B3 F.14 O30.86 H6'
_cod_database_code 9016268

loop_
_space_group_symop_operation_xyz
x,y,z
2/3+x,1/3+y,1/3+z
1/3+x,2/3+y,2/3+z
x,x-y,z
2/3+x,1/3+x-y,1/3+z
1/3+x,2/3+x-y,2/3+z
-y,-x,z
2/3-y,1/3-x,1/3+z
1/3-y,2/3-x,2/3+z
-x+y,y,z
2/3-x+y,1/3+y,1/3+z
1/3-x+y,2/3+y,2/3+z
-y,x-y,z
2/3-y,1/3+x-y,1/3+z
1/3-y,2/3+x-y,2/3+z
-x+y,-x,z
2/3-x+y,1/3-x,1/3+z
1/3-x+y,2/3-x,2/3+z

loop_
_atom_site_aniso_label
_atom_site_aniso_U_11
_atom_site_aniso_U_22
_atom_site_aniso_U_33
_atom_site_aniso_U_12
_atom_site_aniso_U_13
_atom_site_aniso_U_23
NaX 0.02560 0.02560 0.02000 0.01280 0.00000 0.00000
AlY 0.01002 0.00635 0.00944 0.00501 -0.00381 -0.00190
MnY 0.01002 0.00635 0.00944 0.00501 -0.00381 -0.00190
AlZ 0.00522 0.00904 0.00591 0.00328 0.00004 0.00164
MnZ 0.00522 0.00904 0.00591 0.00328 0.00004 0.00164
SiT 0.00499 0.00479 0.00579 0.00245 -0.00049 -0.00053
B 0.00580 0.00590 0.00790 0.00297 -0.00006 -0.00010
F1 0.01560 0.01560 0.01380 0.00780 0.00000 0.00000
O1 0.01560 0.01560 0.01380 0.00780 0.00000 0.00000
O2 0.01370 0.00590 0.01240 0.00294 0.00018 0.00040
O3 0.01920 0.00990 0.00900 0.00958 -0.00060 -0.00029
O4 0.00700 0.01450 0.01030 0.00724 -0.00063 -0.00130
O5 0.01710 0.00800 0.01010 0.00855 0.00230 0.00113
O6 0.00810 0.00900 0.00590 0.00321 -0.00034 -0.00006
O7 0.00660 0.00660 0.00710 0.00178 -0.00071 -0.00129
O8 0.00520 0.00910 0.00960 0.00357 0.00068 0.00274

loop_
_atom_site_label
_atom_site_fract_x
_atom_site_fract_y
_atom_site_fract_z
_atom_site_occupancy
_atom_site_U_iso_or_equiv
NaX 0.00000 0.00000 0.77500 0.67400 0.02370
AlY 0.87639 0.93819 0.36624 0.70600 0.00820
MnY 0.87639 0.93819 0.36624 0.29400 0.00820
AlZ 0.70324 0.74109 0.39232 0.93500 0.00685
MnZ 0.70324 0.74109 0.39232 0.06500 0.00685
SiT 0.80860 0.81006 0.99750 1.00000 0.00519
B 0.89009 0.78019 0.54634 1.00000 0.00656
F1 0.00000 0.00000 0.23630 0.14000 0.01500
O1 0.00000 0.00000 0.23630 0.86000 0.01500
O2 0.93913 0.87826 0.51095 1.00000 0.01150
O3 0.74050 0.87025 0.48491 1.00000 0.01167
O4 0.90523 0.81046 0.92215 1.00000 0.00977
O5 0.81440 0.90720 0.90727 1.00000 0.01069
O6 0.80696 0.81508 0.22339 1.00000 0.00814
O7 0.71347 0.71388 0.92205 1.00000 0.00740
O8 0.79026 0.72920 0.56059 1.00000 0.00797
H3 0.75100 0.87570 0.62200 1.00000 0.08500

loop_
_cod_related_entry_id
_cod_related_entry_database
_cod_related_entry_code
1 AMCSD 0019254
